data_7044646
loop_
_publ_author_name
'Liu, Bin'
'Guo, Chun-Lan'
'Liu, Wen-Xia'
'Guo, Ming-E.'
'Yan, Feng'
'Xue, Lu-Sha'
'Wang, Huijuan'
'Liu, Chang-Lin'
'Jin, Shan'

_publ_section_title
;
 Syntheses, structural characterisation and electronic structures of
 ferrocenyl-osmafuran heterobinuclear organometallic complexes
;
_journal_name_full 'Dalton Transactions'
_journal_paper_doi 10.1039/C7DT03145A
_journal_year 2017
_chemical_formula_moiety 'C67 H55 Cl2 Fe O Os P3, 0.5(C8 H18), 2.56(C H2 Cl2)'
_chemical_formula_sum 'C73 H68 Cl6 Fe O Os P3'
_chemical_formula_weight 1512.93
_chemical_name_systematic
; 
 ? 
;
_space_group_IT_number 14
_symmetry_cell_setting monoclinic
_symmetry_space_group_name_Hall '-P 2yn'
_symmetry_space_group_name_H-M 'P 1 21/n 1'
_atom_sites_solution_hydrogens geom
_atom_sites_solution_primary direct
_atom_sites_solution_secondary difmap
_audit_creation_method SHELXL-97
_audit_update_record
;
2017-08-24 deposited with the CCDC.
2017-10-17 downloaded from the CCDC.
;
_cell_angle_alpha 90.00
_cell_angle_beta 103.2620(10)
_cell_angle_gamma 90.00
_cell_formula_units_Z 4
_cell_length_a 14.7133(10)
_cell_length_b 20.3718(13)
_cell_length_c 23.0817(15)
_cell_measurement_reflns_used 9893
_cell_measurement_temperature 100(2)
_cell_measurement_theta_max 31.79
_cell_measurement_theta_min 2.26
_cell_volume 6733.9(8)
_computing_cell_refinement 'Bruker SAINT'
_computing_data_collection 'Bruker APEX2'
_computing_data_reduction 'Bruker SAINT'
_computing_molecular_graphics 'Bruker SHELXTL'
_computing_publication_material 'Bruker SHELXTL'
_computing_structure_refinement 'SHELXL-97 (Sheldrick, 2008)'
_computing_structure_solution 'SHELXS-97 (Sheldrick, 2008)'
_diffrn_ambient_temperature 100(2)
_diffrn_measured_fraction_theta_full 0.993
_diffrn_measured_fraction_theta_max 0.993
_diffrn_measurement_device_type 'Bruker APEX-II CCD'
_diffrn_measurement_method '\f and \w scans'
_diffrn_radiation_monochromator graphite
_diffrn_radiation_source 'fine-focus sealed tube'
_diffrn_radiation_type MoK\a
_diffrn_radiation_wavelength 0.71073
_diffrn_reflns_av_R_equivalents 0.0262
_diffrn_reflns_av_sigmaI/netI 0.0231
_diffrn_reflns_limit_h_max 17
_diffrn_reflns_limit_h_min -17
_diffrn_reflns_limit_k_max 24
_diffrn_reflns_limit_k_min 0
_diffrn_reflns_limit_l_max 27
_diffrn_reflns_limit_l_min 0
_diffrn_reflns_number 11780
_diffrn_reflns_theta_full 25.00
_diffrn_reflns_theta_max 25.00
_diffrn_reflns_theta_min 1.74
_exptl_absorpt_coefficient_mu 2.453
_exptl_absorpt_correction_T_max 0.7915
_exptl_absorpt_correction_T_min 0.6397
_exptl_absorpt_correction_type multi-scan
_exptl_absorpt_process_details 'SADABS, Sheldrick,2008'
_exptl_crystal_colour red
_exptl_crystal_density_diffrn 1.492
_exptl_crystal_density_method 'not measured'
_exptl_crystal_description block
_exptl_crystal_F_000 3052
_exptl_crystal_size_max 0.20
_exptl_crystal_size_mid 0.10
_exptl_crystal_size_min 0.10
_platon_squeeze_details
;
N: Total Potential Solvent Accessible Void Vol ..................   513.6 Ang^3
N: Electron Count / Cell =    108 - To be included in D(calc), F000 & Mol.Wght.
Accoring to the analysis, the un-assigned disordered solvent molecues should 
be ca. 2.33 CH~2~Cl~2~ because it has been used in the crystallization of the
complex. Each host molecule can be distributed 0.56 CH~2~Cl~2~. Thus, the whole
formula is C~67~H~55~Cl~2~FeOOsP~3~, 0.5(C~8~H~18~), 2.56(CH~2~Cl~2~).
;
_refine_diff_density_max 2.820
_refine_diff_density_min -2.116
_refine_diff_density_rms 0.134
_refine_ls_extinction_method none
_refine_ls_goodness_of_fit_ref 1.089
_refine_ls_hydrogen_treatment constr
_refine_ls_matrix_type full
_refine_ls_number_parameters 768
_refine_ls_number_reflns 11780
_refine_ls_number_restraints 56
_refine_ls_restrained_S_all 1.174
_refine_ls_R_factor_all 0.0460
_refine_ls_R_factor_gt 0.0378
_refine_ls_shift/su_max 0.003
_refine_ls_shift/su_mean 0.000
_refine_ls_structure_factor_coef Fsqd
_refine_ls_weighting_details 'calc w=1/[\s^2^(Fo^2^)+(0.0647P)^2^+23.3188P] where P=(Fo^2^+2Fc^2^)/3'
_refine_ls_weighting_scheme calc
_refine_ls_wR_factor_gt 0.1065
_refine_ls_wR_factor_ref 0.1132
_reflns_number_gt 10260
_reflns_number_total 11780
_reflns_threshold_expression >2sigma(I)
_cod_data_source_file c7dt03145a2.cif
_cod_data_source_block mo_130626h_0m
_cod_depositor_comments
;
The following automatic conversions were performed:

'_symmetry_cell_setting' value 'Monoclinic' changed to 'monoclinic'
according to
/home/data/users/saulius/crontab/automatic-downloads/rss-feeds/RSC/lib/dictionaries/cif_core.dic
dictionary named 'cif_core.dic' version 2.4.2 from 2011-04-26.

Automatic conversion script
Id: cif_fix_values 4973 2017-02-22 13:04:09Z antanas 
;
_cod_original_sg_symbol_H-M 'P 21/n'
_cod_database_code 7044646

loop_
_symmetry_equiv_pos_as_xyz
'x, y, z'
'-x+1/2, y+1/2, -z+1/2'
'-x, -y, -z'
'x-1/2, -y-1/2, z-1/2'

loop_
_atom_site_label
_atom_site_type_symbol
_atom_site_fract_x
_atom_site_fract_y
_atom_site_fract_z
_atom_site_U_iso_or_equiv
_atom_site_adp_type
_atom_site_occupancy
_atom_site_symmetry_multiplicity
_atom_site_calc_flag
_atom_site_refinement_flags
Os1 Os 0.648099(12) 0.766913(8) 0.161094(8) 0.01336(8) Uani 1 1 d .
Fe1 Fe 1.03749(5) 0.76088(4) 0.18987(4) 0.02390(18) Uani 1 1 d .
Cl1 Cl 0.62040(9) 0.76187(5) 0.04862(5) 0.0205(3) Uani 1 1 d .
P2 P 0.59178(8) 0.65953(6) 0.15119(5) 0.0146(2) Uani 1 1 d .
P3 P 0.85080(8) 0.74512(7) 0.34151(5) 0.0159(3) Uani 1 1 d .
P1 P 0.51822(8) 0.82027(6) 0.17660(5) 0.0157(2) Uani 1 1 d .
O1 O 0.7869(2) 0.73484(15) 0.16476(15) 0.0173(7) Uani 1 1 d .
C136 C 0.3758(3) 0.7361(2) 0.2000(2) 0.0182(10) Uani 1 1 d .
H13A H 0.3561 0.7311 0.1580 0.022 Uiso 1 1 calc R
C1 C 0.6978(3) 0.7588(2) 0.2450(2) 0.0161(10) Uani 1 1 d .
H1A H 0.6589 0.7629 0.2724 0.019 Uiso 1 1 calc R
C311 C 0.7621(3) 0.7567(3) 0.3834(2) 0.0213(10) Uani 1 1 d .
C3 C 0.8396(3) 0.7331(2) 0.2169(2) 0.0172(10) Uani 1 1 d .
C2 C 0.7959(3) 0.7464(2) 0.2650(2) 0.0163(9) Uani 1 1 d .
C131 C 0.4492(3) 0.7789(2) 0.2241(2) 0.0161(9) Uani 1 1 d .
C231 C 0.4671(3) 0.6467(2) 0.1190(2) 0.0164(9) Uani 1 1 d .
C331 C 0.9286(3) 0.8140(2) 0.3624(2) 0.0180(10) Uani 1 1 d .
C132 C 0.4744(3) 0.7868(2) 0.2856(2) 0.0189(10) Uani 1 1 d .
H13B H 0.5230 0.8164 0.3028 0.023 Uiso 1 1 calc R
C211 C 0.6411(3) 0.6042(2) 0.1025(2) 0.0174(10) Uani 1 1 d .
C321 C 0.9109(3) 0.6686(2) 0.3631(2) 0.0184(10) Uani 1 1 d .
C126 C 0.3348(4) 0.8593(3) 0.1142(2) 0.0252(11) Uani 1 1 d .
H12A H 0.3128 0.8431 0.1471 0.030 Uiso 1 1 calc R
C234 C 0.2767(4) 0.6328(3) 0.0662(2) 0.0247(11) Uani 1 1 d .
H23A H 0.2120 0.6285 0.0487 0.030 Uiso 1 1 calc R
C235 C 0.3296(3) 0.6801(3) 0.0453(2) 0.0232(11) Uani 1 1 d .
H23B H 0.3009 0.7077 0.0131 0.028 Uiso 1 1 calc R
C236 C 0.4236(3) 0.6870(2) 0.0711(2) 0.0187(10) Uani 1 1 d .
H23C H 0.4593 0.7192 0.0564 0.022 Uiso 1 1 calc R
C121 C 0.4290(3) 0.8518(2) 0.1133(2) 0.0198(10) Uani 1 1 d .
C111 C 0.5443(3) 0.8968(2) 0.2216(2) 0.0197(10) Uani 1 1 d .
C4 C 0.9361(3) 0.7115(2) 0.2202(2) 0.0188(10) Uani 1 1 d .
C221 C 0.6101(3) 0.6097(2) 0.2196(2) 0.0183(10) Uani 1 1 d .
C125 C 0.2731(4) 0.8899(3) 0.0676(3) 0.0313(12) Uani 1 1 d .
H12B H 0.2092 0.8942 0.0686 0.038 Uiso 1 1 calc R
C134 C 0.3585(4) 0.7081(3) 0.2982(2) 0.0258(11) Uani 1 1 d .
H13C H 0.3288 0.6835 0.3236 0.031 Uiso 1 1 calc R
C322 C 0.8643(4) 0.6118(3) 0.3392(2) 0.0265(12) Uani 1 1 d .
H32A H 0.8036 0.6148 0.3140 0.032 Uiso 1 1 calc R
C7 C 1.0596(4) 0.6617(2) 0.1901(2) 0.0254(11) Uani 1 1 d .
H7A H 1.0970 0.6376 0.1658 0.031 Uiso 1 1 calc R
C214 C 0.7184(4) 0.5139(3) 0.0356(2) 0.0260(11) Uani 1 1 d .
H21A H 0.7450 0.4834 0.0131 0.031 Uiso 1 1 calc R
C116 C 0.6305(4) 0.9067(2) 0.2611(2) 0.0220(10) Uani 1 1 d .
H11A H 0.6800 0.8767 0.2614 0.026 Uiso 1 1 calc R
C135 C 0.3316(3) 0.7009(2) 0.2372(2) 0.0235(11) Uani 1 1 d .
H13D H 0.2823 0.6716 0.2205 0.028 Uiso 1 1 calc R
C115 C 0.6450(4) 0.9599(3) 0.3000(2) 0.0276(11) Uani 1 1 d .
H11B H 0.7038 0.9652 0.3271 0.033 Uiso 1 1 calc R
C233 C 0.3191(3) 0.5921(2) 0.1127(2) 0.0237(11) Uani 1 1 d .
H23D H 0.2834 0.5594 0.1267 0.028 Uiso 1 1 calc R
C213 C 0.6337(4) 0.5011(2) 0.0487(2) 0.0231(11) Uani 1 1 d .
H21B H 0.6012 0.4618 0.0350 0.028 Uiso 1 1 calc R
C334 C 1.0508(4) 0.9187(2) 0.3953(3) 0.0276(12) Uani 1 1 d .
H33A H 1.0942 0.9536 0.4059 0.033 Uiso 1 1 calc R
C326 C 1.0000(4) 0.6644(3) 0.3997(2) 0.0244(11) Uani 1 1 d .
H32B H 1.0319 0.7031 0.4160 0.029 Uiso 1 1 calc R
C222 C 0.5697(3) 0.6302(2) 0.2660(2) 0.0221(10) Uani 1 1 d .
H22A H 0.5365 0.6706 0.2625 0.026 Uiso 1 1 calc R
C8 C 0.9629(3) 0.6768(2) 0.1726(2) 0.0229(11) Uani 1 1 d .
H8A H 0.9204 0.6648 0.1337 0.027 Uiso 1 1 calc R
C216 C 0.7269(3) 0.6163(3) 0.0883(2) 0.0234(11) Uani 1 1 d .
H21C H 0.7596 0.6558 0.1014 0.028 Uiso 1 1 calc R
C336 C 0.9790(4) 0.8204(2) 0.4215(2) 0.0223(10) Uani 1 1 d .
H33B H 0.9710 0.7893 0.4505 0.027 Uiso 1 1 calc R
C112 C 0.4731(4) 0.9425(3) 0.2220(3) 0.0280(12) Uani 1 1 d .
H11C H 0.4135 0.9365 0.1961 0.034 Uiso 1 1 calc R
C332 C 0.9368(3) 0.8621(2) 0.3205(2) 0.0215(10) Uani 1 1 d .
H33C H 0.9007 0.8589 0.2808 0.026 Uiso 1 1 calc R
C133 C 0.4289(4) 0.7517(3) 0.3218(2) 0.0258(11) Uani 1 1 d .
H13E H 0.4467 0.7576 0.3637 0.031 Uiso 1 1 calc R
C122 C 0.4589(4) 0.8757(3) 0.0638(2) 0.0251(11) Uani 1 1 d .
H12C H 0.5222 0.8704 0.0618 0.030 Uiso 1 1 calc R
C232 C 0.4140(3) 0.5988(2) 0.1389(2) 0.0199(10) Uani 1 1 d .
H23E H 0.4425 0.5706 0.1706 0.024 Uiso 1 1 calc R
C224 C 0.6262(4) 0.5339(3) 0.3226(2) 0.0288(12) Uani 1 1 d .
H22B H 0.6310 0.5079 0.3573 0.035 Uiso 1 1 calc R
C335 C 1.0408(4) 0.8725(2) 0.4375(2) 0.0254(11) Uani 1 1 d .
H33D H 1.0761 0.8764 0.4773 0.031 Uiso 1 1 calc R
C6 C 1.0933(3) 0.6873(3) 0.2477(2) 0.0267(11) Uani 1 1 d .
H6A H 1.1595 0.6851 0.2710 0.032 Uiso 1 1 calc R
C333 C 0.9970(4) 0.9139(2) 0.3369(2) 0.0247(11) Uani 1 1 d .
H33E H 1.0022 0.9466 0.3085 0.030 Uiso 1 1 calc R
C215 C 0.7646(4) 0.5715(3) 0.0556(3) 0.0292(12) Uani 1 1 d .
H21D H 0.8233 0.5804 0.0466 0.035 Uiso 1 1 calc R
C312 C 0.7253(4) 0.7041(3) 0.4093(2) 0.0289(12) Uani 1 1 d .
H31A H 0.7479 0.6609 0.4064 0.035 Uiso 1 1 calc R
C323 C 0.9062(4) 0.5508(3) 0.3520(3) 0.0333(13) Uani 1 1 d .
H32C H 0.8740 0.5120 0.3362 0.040 Uiso 1 1 calc R
C212 C 0.5952(4) 0.5457(2) 0.0820(2) 0.0227(10) Uani 1 1 d .
H21E H 0.5367 0.5363 0.0909 0.027 Uiso 1 1 calc R
C226 C 0.6595(4) 0.5507(2) 0.2268(2) 0.0242(11) Uani 1 1 d .
H22C H 0.6881 0.5358 0.1962 0.029 Uiso 1 1 calc R
C223 C 0.5774(4) 0.5928(3) 0.3166(2) 0.0272(11) Uani 1 1 d .
H22D H 0.5493 0.6073 0.3474 0.033 Uiso 1 1 calc R
C5 C 1.0193(3) 0.7188(3) 0.2668(2) 0.0242(11) Uani 1 1 d .
H5A H 1.0240 0.7416 0.3057 0.029 Uiso 1 1 calc R
C114 C 0.5748(4) 1.0051(3) 0.2996(3) 0.0337(13) Uani 1 1 d .
H11D H 0.5850 1.0415 0.3260 0.040 Uiso 1 1 calc R
C123 C 0.3972(4) 0.9067(3) 0.0180(3) 0.0334(13) Uani 1 1 d .
H12D H 0.4186 0.9231 -0.0151 0.040 Uiso 1 1 calc R
C124 C 0.3041(4) 0.9141(3) 0.0199(3) 0.0358(14) Uani 1 1 d .
H12E H 0.2619 0.9358 -0.0116 0.043 Uiso 1 1 calc R
C314 C 0.6209(4) 0.7783(4) 0.4430(3) 0.0376(15) Uani 1 1 d .
H31B H 0.5719 0.7855 0.4629 0.045 Uiso 1 1 calc R
C10 C 1.0700(5) 0.8576(3) 0.2074(4) 0.0470(18) Uani 1 1 d .
H10A H 1.0754 0.8801 0.2466 0.056 Uiso 1 1 calc R
C325 C 1.0421(4) 0.6032(3) 0.4123(3) 0.0325(13) Uani 1 1 d .
H32D H 1.1029 0.6002 0.4375 0.039 Uiso 1 1 calc R
C316 C 0.7287(4) 0.8202(3) 0.3886(2) 0.0263(11) Uani 1 1 d .
H31C H 0.7551 0.8562 0.3722 0.032 Uiso 1 1 calc R
C315 C 0.6577(4) 0.8308(3) 0.4176(2) 0.0323(13) Uani 1 1 d .
H31D H 0.6341 0.8739 0.4201 0.039 Uiso 1 1 calc R
C324 C 0.9961(4) 0.5471(3) 0.3884(3) 0.0360(13) Uani 1 1 d .
H32E H 1.0257 0.5056 0.3967 0.043 Uiso 1 1 calc R
C113 C 0.4889(4) 0.9965(3) 0.2599(3) 0.0377(14) Uani 1 1 d .
H11E H 0.4405 1.0278 0.2587 0.045 Uiso 1 1 calc R
C13 C 1.1069(5) 0.7995(3) 0.1313(3) 0.0467(17) Uani 1 1 d .
H13F H 1.1427 0.7747 0.1064 0.056 Uiso 1 1 calc R
C11 C 0.9872(5) 0.8519(3) 0.1614(4) 0.060(2) Uani 1 1 d .
H11F H 0.9243 0.8698 0.1623 0.072 Uiso 1 1 calc R
C313 C 0.6548(4) 0.7158(4) 0.4397(3) 0.0370(14) Uani 1 1 d .
H31E H 0.6302 0.6804 0.4581 0.044 Uiso 1 1 calc R
C9 C 1.1423(5) 0.8254(3) 0.1885(3) 0.0397(15) Uani 1 1 d .
H9A H 1.2082 0.8212 0.2120 0.048 Uiso 1 1 calc R
Cl2 Cl 0.71687(9) 0.87282(6) 0.14983(6) 0.0246(3) Uani 1 1 d .
C245 C 0.6675(4) 0.5134(3) 0.2778(3) 0.0291(12) Uani 1 1 d .
H24A H 0.7017 0.4735 0.2821 0.035 Uiso 1 1 calc R
C12 C 1.0101(6) 0.8164(4) 0.1152(4) 0.065(2) Uani 1 1 d .
H12F H 0.9658 0.8046 0.0769 0.077 Uiso 1 1 calc R
Cl2S Cl 0.88013(19) 0.70475(17) 0.98628(14) 0.0975(9) Uani 1 1 d U
Cl1S Cl 0.7174(2) 0.7202(3) 0.8854(2) 0.156(2) Uani 1 1 d U
C1S C 0.7649(10) 0.7167(9) 0.9568(7) 0.130(5) Uani 1 1 d U
H1SA H 0.7317 0.6813 0.9730 0.156 Uiso 1 1 calc R
H1SB H 0.7482 0.7583 0.9740 0.156 Uiso 1 1 calc R
Cl3S Cl 0.7425(3) 0.95073(17) 0.8481(2) 0.1469(16) Uani 1 1 d DU
Cl4S Cl 0.8003(6) 0.9972(4) 0.7475(4) 0.261(3) Uani 1 1 d DU
C2S C 0.8294(12) 0.9926(9) 0.8260(7) 0.146(6) Uani 1 1 d DU
H2S1 H 0.8896 0.9695 0.8398 0.175 Uiso 1 1 calc R
H2S2 H 0.8355 1.0373 0.8433 0.175 Uiso 1 1 calc R
C4T C 0.4983(5) 0.9742(4) 0.4756(4) 0.062(2) Uani 1 1 d D
H4T1 H 0.5546 0.9792 0.4593 0.074 Uiso 1 1 calc R
H4T2 H 0.5009 0.9300 0.4939 0.074 Uiso 1 1 calc R
C3T C 0.4129(5) 0.9779(4) 0.4249(3) 0.060(2) Uani 1 1 d D
H3T1 H 0.3566 0.9780 0.4415 0.072 Uiso 1 1 calc R
H3T2 H 0.4142 1.0200 0.4036 0.072 Uiso 1 1 calc R
C2T C 0.4054(9) 0.9228(7) 0.3812(6) 0.130(5) Uani 1 1 d DU
H2T1 H 0.4070 0.8807 0.4028 0.156 Uiso 1 1 calc R
H2T2 H 0.4606 0.9240 0.3634 0.156 Uiso 1 1 calc R
C1T C 0.3173(11) 0.9247(10) 0.3312(7) 0.180(8) Uani 1 1 d DU
H1T1 H 0.2634 0.9118 0.3469 0.270 Uiso 1 1 calc R
H1T2 H 0.3240 0.8943 0.2996 0.270 Uiso 1 1 calc R
H1T3 H 0.3078 0.9693 0.3150 0.270 Uiso 1 1 calc R

loop_
_atom_site_aniso_label
_atom_site_aniso_U_11
_atom_site_aniso_U_22
_atom_site_aniso_U_33
_atom_site_aniso_U_23
_atom_site_aniso_U_13
_atom_site_aniso_U_12
Os1 0.01205(11) 0.01134(11) 0.01592(12) -0.00112(6) 0.00163(7) -0.00071(6)
Fe1 0.0188(4) 0.0228(4) 0.0312(4) 0.0003(3) 0.0080(3) -0.0027(3)
Cl1 0.0237(6) 0.0198(6) 0.0179(6) 0.0000(4) 0.0043(5) -0.0010(4)
P2 0.0141(6) 0.0120(5) 0.0164(6) -0.0005(4) 0.0012(4) -0.0005(4)
P3 0.0135(6) 0.0161(6) 0.0163(6) -0.0021(4) 0.0000(5) 0.0009(4)
P1 0.0142(6) 0.0130(6) 0.0189(6) -0.0005(5) 0.0018(5) 0.0004(4)
O1 0.0156(17) 0.0162(17) 0.0194(18) -0.0030(12) 0.0023(14) -0.0021(12)
C136 0.015(2) 0.018(2) 0.021(3) -0.0034(18) 0.002(2) 0.0037(18)
C1 0.017(2) 0.012(2) 0.020(2) -0.0018(18) 0.0054(19) -0.0035(17)
C311 0.016(2) 0.030(3) 0.017(2) -0.004(2) 0.001(2) 0.001(2)
C3 0.014(2) 0.016(2) 0.020(2) 0.0012(18) 0.0001(19) -0.0026(17)
C2 0.012(2) 0.016(2) 0.019(2) -0.0028(19) -0.0013(18) -0.0009(18)
C131 0.012(2) 0.017(2) 0.020(2) 0.0021(19) 0.0035(18) 0.0041(18)
C231 0.015(2) 0.014(2) 0.018(2) -0.0034(18) 0.0017(18) 0.0001(18)
C331 0.014(2) 0.016(2) 0.023(2) -0.0051(19) 0.0027(19) 0.0014(18)
C132 0.015(2) 0.023(2) 0.020(2) -0.001(2) 0.0059(19) 0.0007(19)
C211 0.020(2) 0.015(2) 0.016(2) -0.0014(18) 0.0005(19) 0.0038(18)
C321 0.021(2) 0.014(2) 0.021(2) 0.0017(19) 0.0052(19) 0.0042(18)
C126 0.022(3) 0.026(3) 0.027(3) 0.004(2) 0.005(2) 0.004(2)
C234 0.017(2) 0.031(3) 0.024(3) -0.007(2) 0.001(2) -0.004(2)
C235 0.020(2) 0.028(3) 0.020(2) -0.002(2) 0.000(2) 0.003(2)
C236 0.020(2) 0.019(2) 0.016(2) -0.0024(19) 0.0030(19) 0.0006(19)
C121 0.022(2) 0.015(2) 0.021(2) 0.0005(19) 0.004(2) 0.0040(19)
C111 0.025(3) 0.014(2) 0.021(2) -0.0008(19) 0.008(2) -0.0022(19)
C4 0.017(2) 0.016(2) 0.024(3) 0.000(2) 0.0049(19) -0.0004(19)
C221 0.015(2) 0.015(2) 0.021(2) 0.0002(19) -0.0029(19) -0.0026(18)
C125 0.022(3) 0.034(3) 0.035(3) 0.004(2) 0.000(2) 0.011(2)
C134 0.024(3) 0.026(3) 0.030(3) 0.001(2) 0.012(2) -0.002(2)
C322 0.029(3) 0.026(3) 0.022(3) -0.005(2) 0.001(2) -0.001(2)
C7 0.020(3) 0.019(3) 0.039(3) -0.002(2) 0.011(2) 0.000(2)
C214 0.029(3) 0.022(3) 0.026(3) -0.008(2) 0.004(2) 0.005(2)
C116 0.025(3) 0.014(2) 0.028(3) -0.001(2) 0.009(2) 0.000(2)
C135 0.020(2) 0.020(2) 0.032(3) -0.006(2) 0.008(2) -0.002(2)
C115 0.030(3) 0.020(3) 0.033(3) -0.005(2) 0.007(2) -0.006(2)
C233 0.021(3) 0.021(2) 0.030(3) -0.004(2) 0.006(2) -0.006(2)
C213 0.029(3) 0.015(2) 0.023(3) -0.0060(19) 0.001(2) -0.002(2)
C334 0.025(3) 0.015(2) 0.041(3) -0.006(2) 0.003(2) 0.001(2)
C326 0.022(3) 0.020(3) 0.030(3) -0.003(2) 0.001(2) 0.001(2)
C222 0.019(2) 0.020(2) 0.025(3) 0.003(2) 0.001(2) 0.003(2)
C8 0.019(2) 0.021(2) 0.029(3) -0.006(2) 0.006(2) -0.003(2)
C216 0.019(2) 0.024(3) 0.028(3) -0.006(2) 0.006(2) -0.002(2)
C336 0.026(3) 0.017(2) 0.024(3) -0.002(2) 0.006(2) 0.001(2)
C112 0.029(3) 0.019(3) 0.035(3) -0.004(2) 0.005(2) 0.001(2)
C332 0.024(3) 0.018(2) 0.021(2) 0.000(2) 0.001(2) 0.002(2)
C133 0.022(3) 0.034(3) 0.021(3) -0.001(2) 0.004(2) 0.005(2)
C122 0.025(3) 0.022(3) 0.028(3) 0.002(2) 0.005(2) 0.005(2)
C232 0.022(2) 0.016(2) 0.020(2) -0.0016(19) 0.003(2) 0.0003(19)
C224 0.033(3) 0.025(3) 0.026(3) 0.008(2) 0.000(2) -0.005(2)
C335 0.025(3) 0.020(2) 0.027(3) -0.006(2) -0.002(2) 0.002(2)
C6 0.014(2) 0.031(3) 0.035(3) 0.002(2) 0.005(2) 0.003(2)
C333 0.032(3) 0.014(2) 0.029(3) 0.001(2) 0.009(2) 0.000(2)
C215 0.023(3) 0.026(3) 0.039(3) -0.013(2) 0.007(2) -0.001(2)
C312 0.022(3) 0.035(3) 0.028(3) -0.005(2) 0.002(2) -0.002(2)
C323 0.043(3) 0.020(3) 0.034(3) -0.003(2) 0.002(3) 0.003(2)
C212 0.026(3) 0.014(2) 0.028(3) 0.001(2) 0.007(2) 0.000(2)
C226 0.025(3) 0.020(2) 0.025(3) 0.000(2) 0.001(2) 0.003(2)
C223 0.030(3) 0.028(3) 0.023(3) 0.004(2) 0.005(2) -0.002(2)
C5 0.017(2) 0.029(3) 0.027(3) -0.001(2) 0.006(2) -0.001(2)
C114 0.040(3) 0.020(3) 0.043(3) -0.011(2) 0.012(3) -0.001(2)
C123 0.047(3) 0.028(3) 0.027(3) 0.008(2) 0.010(3) 0.008(3)
C124 0.036(3) 0.038(3) 0.030(3) 0.005(3) 0.001(2) 0.017(3)
C314 0.017(3) 0.068(4) 0.026(3) -0.009(3) 0.001(2) 0.010(3)
C10 0.052(4) 0.021(3) 0.080(5) -0.007(3) 0.040(4) -0.010(3)
C325 0.026(3) 0.030(3) 0.037(3) 0.001(2) -0.001(2) 0.010(2)
C316 0.026(3) 0.030(3) 0.021(3) -0.002(2) 0.000(2) 0.008(2)
C315 0.023(3) 0.047(4) 0.023(3) -0.012(2) -0.004(2) 0.014(2)
C324 0.049(4) 0.021(3) 0.034(3) -0.003(2) 0.002(3) 0.009(3)
C113 0.037(3) 0.023(3) 0.055(4) -0.011(3) 0.012(3) 0.006(2)
C13 0.059(4) 0.040(4) 0.051(4) 0.000(3) 0.034(4) -0.016(3)
C11 0.048(4) 0.034(4) 0.103(7) 0.029(4) 0.027(4) 0.009(3)
C313 0.025(3) 0.055(4) 0.031(3) -0.008(3) 0.007(2) -0.010(3)
C9 0.037(3) 0.031(3) 0.058(4) -0.003(3) 0.024(3) -0.013(3)
Cl2 0.0257(6) 0.0155(5) 0.0340(7) -0.0029(5) 0.0095(5) -0.0059(5)
C245 0.034(3) 0.015(2) 0.035(3) 0.004(2) 0.000(2) 0.003(2)
C12 0.067(5) 0.062(5) 0.056(5) 0.036(4) -0.003(4) -0.018(4)
Cl2S 0.0697(15) 0.120(2) 0.111(2) 0.0173(18) 0.0374(15) -0.0232(16)
Cl1S 0.0766(19) 0.252(5) 0.152(3) 0.122(3) 0.051(2) 0.014(2)
C1S 0.103(8) 0.174(10) 0.122(8) 0.002(7) 0.047(7) 0.036(7)
Cl3S 0.120(3) 0.078(2) 0.252(5) -0.013(3) 0.063(3) 0.0106(19)
Cl4S 0.293(5) 0.266(5) 0.261(5) -0.112(4) 0.140(4) -0.118(4)
C2S 0.146(9) 0.133(9) 0.154(10) 0.014(8) 0.024(8) -0.023(8)
C4T 0.053(4) 0.043(4) 0.093(6) 0.001(4) 0.027(4) 0.003(3)
C3T 0.059(5) 0.061(5) 0.066(5) 0.002(4) 0.025(4) 0.014(4)
C2T 0.124(8) 0.134(9) 0.136(9) 0.013(7) 0.038(7) 0.018(7)
C1T 0.175(11) 0.181(12) 0.178(11) 0.001(9) 0.030(9) 0.020(9)

loop_
_atom_type_symbol
_atom_type_description
_atom_type_scat_dispersion_real
_atom_type_scat_dispersion_imag
_atom_type_scat_source
C C 0.0033 0.0016 'International Tables Vol C Tables 4.2.6.8 and 6.1.1.4'
H H 0.0000 0.0000 'International Tables Vol C Tables 4.2.6.8 and 6.1.1.4'
O O 0.0106 0.0060 'International Tables Vol C Tables 4.2.6.8 and 6.1.1.4'
P P 0.1023 0.0942 'International Tables Vol C Tables 4.2.6.8 and 6.1.1.4'
Cl Cl 0.1484 0.1585 'International Tables Vol C Tables 4.2.6.8 and 6.1.1.4'
Fe Fe 0.3463 0.8444 'International Tables Vol C Tables 4.2.6.8 and 6.1.1.4'
Os Os -1.2165 7.6030 'International Tables Vol C Tables 4.2.6.8 and 6.1.1.4'

loop_
_geom_angle_atom_site_label_1
_geom_angle_atom_site_label_2
_geom_angle_atom_site_label_3
_geom_angle
_geom_angle_site_symmetry_1
_geom_angle_site_symmetry_3
C1 Os1 O1 78.03(17) . .
C1 Os1 P1 91.24(15) . .
O1 Os1 P1 164.71(9) . .
C1 Os1 P2 93.62(13) . .
O1 Os1 P2 91.84(9) . .
P1 Os1 P2 99.77(4) . .
C1 Os1 Cl2 96.50(13) . .
O1 Os1 Cl2 81.77(9) . .
P1 Os1 Cl2 88.75(4) . .
P2 Os1 Cl2 166.63(4) . .
C1 Os1 Cl1 165.18(15) . .
O1 Os1 Cl1 87.46(10) . .
P1 Os1 Cl1 103.57(4) . .
P2 Os1 Cl1 83.78(4) . .
Cl2 Os1 Cl1 84.21(4) . .
C12 Fe1 C8 108.2(3) . .
C12 Fe1 C13 41.3(3) . .
C8 Fe1 C13 122.0(2) . .
C12 Fe1 C9 68.2(3) . .
C8 Fe1 C9 157.4(2) . .
C13 Fe1 C9 40.5(3) . .
C12 Fe1 C5 159.1(3) . .
C8 Fe1 C5 69.1(2) . .
C13 Fe1 C5 158.0(3) . .
C9 Fe1 C5 122.4(2) . .
C12 Fe1 C7 123.7(3) . .
C8 Fe1 C7 40.8(2) . .
C13 Fe1 C7 106.3(3) . .
C9 Fe1 C7 121.2(2) . .
C5 Fe1 C7 68.6(2) . .
C12 Fe1 C10 67.8(3) . .
C8 Fe1 C10 161.0(2) . .
C13 Fe1 C10 68.2(3) . .
C9 Fe1 C10 40.2(3) . .
C5 Fe1 C10 107.7(3) . .
C7 Fe1 C10 157.0(3) . .
C12 Fe1 C11 40.0(4) . .
C8 Fe1 C11 124.3(3) . .
C13 Fe1 C11 68.6(3) . .
C9 Fe1 C11 68.2(3) . .
C5 Fe1 C11 123.3(3) . .
C7 Fe1 C11 160.1(3) . .
C10 Fe1 C11 40.8(3) . .
C12 Fe1 C6 159.4(3) . .
C8 Fe1 C6 68.1(2) . .
C13 Fe1 C6 122.0(3) . .
C9 Fe1 C6 106.9(2) . .
C5 Fe1 C6 40.5(2) . .
C7 Fe1 C6 40.3(2) . .
C10 Fe1 C6 122.3(3) . .
C11 Fe1 C6 158.8(3) . .
C12 Fe1 C4 123.2(3) . .
C8 Fe1 C4 41.3(2) . .
C13 Fe1 C4 159.0(3) . .
C9 Fe1 C4 159.5(2) . .
C5 Fe1 C4 41.1(2) . .
C7 Fe1 C4 69.0(2) . .
C10 Fe1 C4 124.1(2) . .
C11 Fe1 C4 108.5(3) . .
C6 Fe1 C4 68.4(2) . .
C231 P2 C221 101.8(2) . .
C231 P2 C211 99.3(2) . .
C221 P2 C211 100.6(2) . .
C231 P2 Os1 118.27(15) . .
C221 P2 Os1 116.98(15) . .
C211 P2 Os1 116.77(16) . .
C2 P3 C321 111.8(2) . .
C2 P3 C331 111.9(2) . .
C321 P3 C331 111.0(2) . .
C2 P3 C311 108.2(2) . .
C321 P3 C311 109.4(2) . .
C331 P3 C311 104.3(2) . .
C121 P1 C131 103.9(2) . .
C121 P1 C111 99.7(2) . .
C131 P1 C111 96.9(2) . .
C121 P1 Os1 120.57(16) . .
C131 P1 Os1 117.68(15) . .
C111 P1 Os1 114.23(16) . .
C3 O1 Os1 114.7(3) . .
C135 C136 C131 120.2(5) . .
C135 C136 H13A 119.9 . .
C131 C136 H13A 119.9 . .
C2 C1 Os1 117.6(4) . .
C2 C1 H1A 121.2 . .
Os1 C1 H1A 121.2 . .
C312 C311 C316 119.6(5) . .
C312 C311 P3 121.9(4) . .
C316 C311 P3 118.5(4) . .
O1 C3 C2 116.3(4) . .
O1 C3 C4 115.5(4) . .
C2 C3 C4 128.0(4) . .
C3 C2 C1 112.5(4) . .
C3 C2 P3 126.1(4) . .
C1 C2 P3 121.3(4) . .
C132 C131 C136 118.6(4) . .
C132 C131 P1 119.7(4) . .
C136 C131 P1 121.6(4) . .
C232 C231 C236 118.7(4) . .
C232 C231 P2 123.5(4) . .
C236 C231 P2 117.8(4) . .
C336 C331 C332 119.8(4) . .
C336 C331 P3 119.6(4) . .
C332 C331 P3 120.5(4) . .
C133 C132 C131 120.3(5) . .
C133 C132 H13B 119.9 . .
C131 C132 H13B 119.9 . .
C212 C211 C216 117.7(4) . .
C212 C211 P2 119.9(4) . .
C216 C211 P2 122.3(4) . .
C326 C321 C322 120.0(5) . .
C326 C321 P3 123.6(4) . .
C322 C321 P3 116.3(4) . .
C125 C126 C121 120.8(5) . .
C125 C126 H12A 119.6 . .
C121 C126 H12A 119.6 . .
C233 C234 C235 119.7(5) . .
C233 C234 H23A 120.2 . .
C235 C234 H23A 120.2 . .
C236 C235 C234 120.3(5) . .
C236 C235 H23B 119.9 . .
C234 C235 H23B 119.9 . .
C235 C236 C231 120.6(5) . .
C235 C236 H23C 119.7 . .
C231 C236 H23C 119.7 . .
C126 C121 C122 118.1(5) . .
C126 C121 P1 123.7(4) . .
C122 C121 P1 117.9(4) . .
C116 C111 C112 117.8(5) . .
C116 C111 P1 121.7(4) . .
C112 C111 P1 120.0(4) . .
C8 C4 C5 106.6(4) . .
C8 C4 C3 122.5(4) . .
C5 C4 C3 130.8(5) . .
C8 C4 Fe1 68.3(3) . .
C5 C4 Fe1 69.1(3) . .
C3 C4 Fe1 127.1(3) . .
C226 C221 C222 117.9(5) . .
C226 C221 P2 123.1(4) . .
C222 C221 P2 119.0(4) . .
C124 C125 C126 120.3(5) . .
C124 C125 H12B 119.9 . .
C126 C125 H12B 119.9 . .
C133 C134 C135 119.1(5) . .
C133 C134 H13C 120.5 . .
C135 C134 H13C 120.5 . .
C323 C322 C321 120.4(5) . .
C323 C322 H32A 119.8 . .
C321 C322 H32A 119.8 . .
C6 C7 C8 107.5(4) . .
C6 C7 Fe1 70.0(3) . .
C8 C7 Fe1 68.7(3) . .
C6 C7 H7A 126.2 . .
C8 C7 H7A 126.2 . .
Fe1 C7 H7A 126.2 . .
C213 C214 C215 119.3(5) . .
C213 C214 H21A 120.4 . .
C215 C214 H21A 120.4 . .
C115 C116 C111 121.1(5) . .
C115 C116 H11A 119.4 . .
C111 C116 H11A 119.4 . .
C134 C135 C136 120.7(5) . .
C134 C135 H13D 119.7 . .
C136 C135 H13D 119.7 . .
C114 C115 C116 120.6(5) . .
C114 C115 H11B 119.7 . .
C116 C115 H11B 119.7 . .
C234 C233 C232 120.3(5) . .
C234 C233 H23D 119.8 . .
C232 C233 H23D 119.8 . .
C214 C213 C212 120.2(5) . .
C214 C213 H21B 119.9 . .
C212 C213 H21B 119.9 . .
C335 C334 C333 120.1(5) . .
C335 C334 H33A 119.9 . .
C333 C334 H33A 119.9 . .
C321 C326 C325 119.7(5) . .
C321 C326 H32B 120.2 . .
C325 C326 H32B 120.2 . .
C223 C222 C221 121.0(5) . .
C223 C222 H22A 119.5 . .
C221 C222 H22A 119.5 . .
C7 C8 C4 108.8(5) . .
C7 C8 Fe1 70.4(3) . .
C4 C8 Fe1 70.4(3) . .
C7 C8 H8A 125.6 . .
C4 C8 H8A 125.6 . .
Fe1 C8 H8A 125.6 . .
C215 C216 C211 120.6(5) . .
C215 C216 H21C 119.7 . .
C211 C216 H21C 119.7 . .
C335 C336 C331 119.8(5) . .
C335 C336 H33B 120.1 . .
C331 C336 H33B 120.1 . .
C113 C112 C111 120.8(5) . .
C113 C112 H11C 119.6 . .
C111 C112 H11C 119.6 . .
C333 C332 C331 119.9(5) . .
C333 C332 H33C 120.0 . .
C331 C332 H33C 120.0 . .
C134 C133 C132 121.1(5) . .
C134 C133 H13E 119.4 . .
C132 C133 H13E 119.4 . .
C123 C122 C121 120.7(5) . .
C123 C122 H12C 119.7 . .
C121 C122 H12C 119.7 . .
C231 C232 C233 120.4(5) . .
C231 C232 H23E 119.8 . .
C233 C232 H23E 119.8 . .
C245 C224 C223 119.6(5) . .
C245 C224 H22B 120.2 . .
C223 C224 H22B 120.2 . .
C334 C335 C336 119.9(5) . .
C334 C335 H33D 120.0 . .
C336 C335 H33D 120.0 . .
C7 C6 C5 109.4(5) . .
C7 C6 Fe1 69.7(3) . .
C5 C6 Fe1 69.5(3) . .
C7 C6 H6A 125.3 . .
C5 C6 H6A 125.3 . .
Fe1 C6 H6A 125.3 . .
C332 C333 C334 120.3(5) . .
C332 C333 H33E 119.9 . .
C334 C333 H33E 119.9 . .
C216 C215 C214 121.1(5) . .
C216 C215 H21D 119.5 . .
C214 C215 H21D 119.5 . .
C311 C312 C313 119.3(6) . .
C311 C312 H31A 120.3 . .
C313 C312 H31A 120.3 . .
C322 C323 C324 119.2(5) . .
C322 C323 H32C 120.4 . .
C324 C323 H32C 120.4 . .
C213 C212 C211 121.2(5) . .
C213 C212 H21E 119.4 . .
C211 C212 H21E 119.4 . .
C245 C226 C221 120.9(5) . .
C245 C226 H22C 119.6 . .
C221 C226 H22C 119.6 . .
C222 C223 C224 120.2(5) . .
C222 C223 H22D 119.9 . .
C224 C223 H22D 119.9 . .
C6 C5 C4 107.7(5) . .
C6 C5 Fe1 70.0(3) . .
C4 C5 Fe1 69.7(3) . .
C6 C5 H5A 126.1 . .
C4 C5 H5A 126.1 . .
Fe1 C5 H5A 126.1 . .
C115 C114 C113 119.1(5) . .
C115 C114 H11D 120.5 . .
C113 C114 H11D 120.5 . .
C122 C123 C124 120.4(5) . .
C122 C123 H12D 119.8 . .
C124 C123 H12D 119.8 . .
C125 C124 C123 119.8(5) . .
C125 C124 H12E 120.1 . .
C123 C124 H12E 120.1 . .
C313 C314 C315 120.5(6) . .
C313 C314 H31B 119.7 . .
C315 C314 H31B 119.7 . .
C9 C10 C11 108.0(7) . .
C9 C10 Fe1 69.3(3) . .
C11 C10 Fe1 69.7(4) . .
C9 C10 H10A 126.0 . .
C11 C10 H10A 126.0 . .
Fe1 C10 H10A 126.0 . .
C324 C325 C326 120.2(5) . .
C324 C325 H32D 119.9 . .
C326 C325 H32D 119.9 . .
C315 C316 C311 120.5(5) . .
C315 C316 H31C 119.7 . .
C311 C316 H31C 119.7 . .
C316 C315 C314 119.7(5) . .
C316 C315 H31D 120.2 . .
C314 C315 H31D 120.2 . .
C325 C324 C323 120.5(5) . .
C325 C324 H32E 119.8 . .
C323 C324 H32E 119.8 . .
C114 C113 C112 120.5(5) . .
C114 C113 H11E 119.7 . .
C112 C113 H11E 119.7 . .
C9 C13 C12 106.6(7) . .
C9 C13 Fe1 69.7(3) . .
C12 C13 Fe1 69.1(4) . .
C9 C13 H13F 126.7 . .
C12 C13 H13F 126.7 . .
Fe1 C13 H13F 126.7 . .
C12 C11 C10 107.4(7) . .
C12 C11 Fe1 69.1(4) . .
C10 C11 Fe1 69.6(4) . .
C12 C11 H11F 126.3 . .
C10 C11 H11F 126.3 . .
Fe1 C11 H11F 126.3 . .
C314 C313 C312 120.4(6) . .
C314 C313 H31E 119.8 . .
C312 C313 H31E 119.8 . .
C10 C9 C13 109.0(6) . .
C10 C9 Fe1 70.5(3) . .
C13 C9 Fe1 69.7(3) . .
C10 C9 H9A 125.5 . .
C13 C9 H9A 125.5 . .
Fe1 C9 H9A 125.5 . .
C224 C245 C226 120.4(5) . .
C224 C245 H24A 119.8 . .
C226 C245 H24A 119.8 . .
C11 C12 C13 109.1(7) . .
C11 C12 Fe1 70.9(4) . .
C13 C12 Fe1 69.6(4) . .
C11 C12 H12F 125.4 . .
C13 C12 H12F 125.4 . .
Fe1 C12 H12F 125.4 . .
Cl1S C1S Cl2S 124.5(8) . .
Cl1S C1S H1SA 106.2 . .
Cl2S C1S H1SA 106.2 . .
Cl1S C1S H1SB 106.2 . .
Cl2S C1S H1SB 106.2 . .
H1SA C1S H1SB 106.4 . .
Cl3S C2S Cl4S 108.2(9) . .
Cl3S C2S H2S1 110.1 . .
Cl4S C2S H2S1 110.1 . .
Cl3S C2S H2S2 110.1 . .
Cl4S C2S H2S2 110.1 . .
H2S1 C2S H2S2 108.4 . .
C3T C4T C4T 114.5(8) . 3_676
C3T C4T H4T1 108.6 . .
C4T C4T H4T1 108.6 3_676 .
C3T C4T H4T2 108.6 . .
C4T C4T H4T2 108.6 3_676 .
H4T1 C4T H4T2 107.6 . .
C2T C3T C4T 113.8(7) . .
C2T C3T H3T1 108.8 . .
C4T C3T H3T1 108.8 . .
C2T C3T H3T2 108.8 . .
C4T C3T H3T2 108.8 . .
H3T1 C3T H3T2 107.7 . .
C3T C2T C1T 114.2(10) . .
C3T C2T H2T1 108.7 . .
C1T C2T H2T1 108.7 . .
C3T C2T H2T2 108.7 . .
C1T C2T H2T2 108.7 . .
H2T1 C2T H2T2 107.6 . .
C2T C1T H1T1 109.5 . .
C2T C1T H1T2 109.5 . .
H1T1 C1T H1T2 109.5 . .
C2T C1T H1T3 109.5 . .
H1T1 C1T H1T3 109.5 . .
H1T2 C1T H1T3 109.5 . .

loop_
_geom_bond_atom_site_label_1
_geom_bond_atom_site_label_2
_geom_bond_distance
_geom_bond_site_symmetry_2
Os1 C1 1.913(5) .
Os1 O1 2.128(3) .
Os1 P1 2.2968(12) .
Os1 P2 2.3318(12) .
Os1 Cl2 2.4222(12) .
Os1 Cl1 2.5359(12) .
Fe1 C12 2.024(7) .
Fe1 C8 2.024(5) .
Fe1 C13 2.031(6) .
Fe1 C9 2.031(6) .
Fe1 C5 2.044(5) .
Fe1 C7 2.046(5) .
Fe1 C10 2.046(6) .
Fe1 C11 2.047(7) .
Fe1 C6 2.050(5) .
Fe1 C4 2.052(5) .
P2 C231 1.834(5) .
P2 C221 1.844(5) .
P2 C211 1.854(5) .
P3 C2 1.766(5) .
P3 C321 1.805(5) .
P3 C331 1.806(5) .
P3 C311 1.809(5) .
P1 C121 1.841(5) .
P1 C131 1.859(5) .
P1 C111 1.864(5) .
O1 C3 1.273(6) .
C136 C135 1.390(7) .
C136 C131 1.401(7) .
C136 H13A 0.9500 .
C1 C2 1.434(7) .
C1 H1A 0.9500 .
C311 C312 1.395(8) .
C311 C316 1.398(7) .
C3 C2 1.430(7) .
C3 C4 1.471(7) .
C131 C132 1.391(7) .
C231 C232 1.392(7) .
C231 C236 1.407(7) .
C331 C336 1.400(7) .
C331 C332 1.401(7) .
C132 C133 1.384(8) .
C132 H13B 0.9500 .
C211 C212 1.397(7) .
C211 C216 1.397(7) .
C321 C326 1.390(7) .
C321 C322 1.392(7) .
C126 C125 1.386(7) .
C126 C121 1.400(7) .
C126 H12A 0.9500 .
C234 C233 1.386(8) .
C234 C235 1.392(8) .
C234 H23A 0.9500 .
C235 C236 1.382(7) .
C235 H23B 0.9500 .
C236 H23C 0.9500 .
C121 C122 1.402(7) .
C111 C116 1.396(7) .
C111 C112 1.403(7) .
C4 C8 1.436(7) .
C4 C5 1.439(7) .
C221 C226 1.396(7) .
C221 C222 1.402(7) .
C125 C124 1.377(8) .
C125 H12B 0.9500 .
C134 C133 1.378(8) .
C134 C135 1.381(7) .
C134 H13C 0.9500 .
C322 C323 1.388(8) .
C322 H32A 0.9500 .
C7 C6 1.410(8) .
C7 C8 1.420(7) .
C7 H7A 1.0000 .
C214 C213 1.374(8) .
C214 C215 1.382(7) .
C214 H21A 0.9500 .
C116 C115 1.391(7) .
C116 H11A 0.9500 .
C135 H13D 0.9500 .
C115 C114 1.383(8) .
C115 H11B 0.9500 .
C233 C232 1.395(7) .
C233 H23D 0.9500 .
C213 C212 1.390(7) .
C213 H21B 0.9500 .
C334 C335 1.386(8) .
C334 C333 1.401(8) .
C334 H33A 0.9500 .
C326 C325 1.393(8) .
C326 H32B 0.9500 .
C222 C223 1.377(7) .
C222 H22A 0.9500 .
C8 H8A 1.0000 .
C216 C215 1.381(7) .
C216 H21C 0.9500 .
C336 C335 1.391(7) .
C336 H33B 0.9500 .
C112 C113 1.392(8) .
C112 H11C 0.9500 .
C332 C333 1.374(7) .
C332 H33C 0.9500 .
C133 H13E 0.9500 .
C122 C123 1.379(8) .
C122 H12C 0.9500 .
C232 H23E 0.9500 .
C224 C245 1.377(8) .
C224 C223 1.389(8) .
C224 H22B 0.9500 .
C335 H33D 0.9500 .
C6 C5 1.416(7) .
C6 H6A 1.0000 .
C333 H33E 0.9500 .
C215 H21D 0.9500 .
C312 C313 1.400(8) .
C312 H31A 0.9500 .
C323 C324 1.397(8) .
C323 H32C 0.9500 .
C212 H21E 0.9500 .
C226 C245 1.384(8) .
C226 H22C 0.9500 .
C223 H22D 0.9500 .
C5 H5A 1.0000 .
C114 C113 1.391(9) .
C114 H11D 0.9500 .
C123 C124 1.389(9) .
C123 H12D 0.9500 .
C124 H12E 0.9500 .
C314 C313 1.375(9) .
C314 C315 1.390(9) .
C314 H31B 0.9500 .
C10 C9 1.402(9) .
C10 C11 1.425(11) .
C10 H10A 1.0000 .
C325 C324 1.378(8) .
C325 H32D 0.9500 .
C316 C315 1.380(8) .
C316 H31C 0.9500 .
C315 H31D 0.9500 .
C324 H32E 0.9500 .
C113 H11E 0.9500 .
C13 C9 1.407(10) .
C13 C12 1.429(11) .
C13 H13F 1.0000 .
C11 C12 1.392(12) .
C11 H11F 1.0000 .
C313 H31E 0.9500 .
C9 H9A 1.0000 .
C245 H24A 0.9500 .
C12 H12F 1.0000 .
Cl2S C1S 1.694(14) .
Cl1S C1S 1.638(15) .
C1S H1SA 0.9900 .
C1S H1SB 0.9900 .
Cl3S C2S 1.708(16) .
Cl4S C2S 1.767(17) .
C2S H2S1 0.9900 .
C2S H2S2 0.9900 .
C4T C3T 1.510(8) .
C4T C4T 1.532(15) 3_676
C4T H4T1 0.9900 .
C4T H4T2 0.9900 .
C3T C2T 1.496(9) .
C3T H3T1 0.9900 .
C3T H3T2 0.9900 .
C2T C1T 1.526(10) .
C2T H2T1 0.9900 .
C2T H2T2 0.9900 .
C1T H1T1 0.9800 .
C1T H1T2 0.9800 .
C1T H1T3 0.9800 .

loop_
_platon_squeeze_void_nr
_platon_squeeze_void_average_x
_platon_squeeze_void_average_y
_platon_squeeze_void_average_z
_platon_squeeze_void_volume
_platon_squeeze_void_count_electrons
_platon_squeeze_void_content
1 0.000 0.000 0.000 255 54 ' '
2 0.500 0.500 0.500 255 54 ' '
